data_7251796
loop_
_publ_author_name
'Das, Devangana'
'Saravanan, Nivas'
'Kumar, Abhishek'
'Krishnaswamy, Shobhana'
'Dhayalan, Arunkumar'
'Manimaran, Bala.'

_publ_section_title
;
 Manganese(i) based NN&#x2229;SS bis-chelated homo-binuclear
 metallacycles: synthesis, spectral, crystallographic, anticancer
 potential and molecular docking studies
;
_journal_issue 15
_journal_name_full 'RSC Advances'
_journal_page_first 13812
_journal_page_last 13820
_journal_paper_doi 10.1039/D6RA00337K
_journal_volume 16
_journal_year 2026
_chemical_formula_sum 'C38 H34 Cl2 Mn2 N4 O6 S2'
_chemical_formula_weight 887.59
_space_group_crystal_system monoclinic
_space_group_IT_number 14
_space_group_name_Hall '-P 2ybc'
_space_group_name_H-M_alt 'P 1 21/c 1'
_atom_sites_solution_hydrogens geom
_audit_creation_method SHELXL-2019/3
_audit_update_record
;
2025-07-11 deposited with the CCDC.	2026-03-03 downloaded from the CCDC.
;
_cell_angle_alpha 90
_cell_angle_beta 90.7820(10)
_cell_angle_gamma 90
_cell_formula_units_Z 4
_cell_length_a 10.3703(3)
_cell_length_b 20.9368(7)
_cell_length_c 18.2449(5)
_cell_measurement_reflns_used 9741
_cell_measurement_temperature 100(2)
_cell_measurement_theta_max 27.06
_cell_measurement_theta_min 2.96
_cell_volume 3961.0(2)
_computing_cell_refinement 'APEX4/SAINT (Bruker, 2021)'
_computing_data_collection 'APEX4 (Bruker, 2021)'
_computing_data_reduction 'SAINT/XPREP (Bruker, 2021)'
_computing_molecular_graphics 'ORTEP3 (Farrugia, 2012)'
_computing_structure_refinement 'SHELXL-2019/2 (Sheldrick, 2019), WinGX'
_computing_structure_solution 'SHELXT 2018/2 (Sheldrick, 2018)'
_diffrn_ambient_temperature 100(2)
_diffrn_measured_fraction_theta_full 0.997
_diffrn_measured_fraction_theta_max 0.997
_diffrn_measurement_device_type 'Bruker D8 Venture Diffractometer'
_diffrn_measurement_method '\f and \w scans'
_diffrn_radiation_type MoK\a
_diffrn_radiation_wavelength 0.71073
_diffrn_reflns_av_R_equivalents 0.0582
_diffrn_reflns_av_unetI/netI 0.0283
_diffrn_reflns_Laue_measured_fraction_full 0.997
_diffrn_reflns_Laue_measured_fraction_max 0.997
_diffrn_reflns_limit_h_max 13
_diffrn_reflns_limit_h_min -13
_diffrn_reflns_limit_k_max 26
_diffrn_reflns_limit_k_min -26
_diffrn_reflns_limit_l_max 22
_diffrn_reflns_limit_l_min -23
_diffrn_reflns_number 82829
_diffrn_reflns_point_group_measured_fraction_full 0.997
_diffrn_reflns_point_group_measured_fraction_max 0.997
_diffrn_reflns_theta_full 25.242
_diffrn_reflns_theta_max 27.106
_diffrn_reflns_theta_min 3.489
_diffrn_source 'fine focus sealed tube'
_exptl_absorpt_coefficient_mu 0.928
_exptl_absorpt_correction_T_max 0.7455
_exptl_absorpt_correction_T_min 0.6871
_exptl_absorpt_correction_type multi-scan
_exptl_absorpt_process_details
;
 SADABS 2016/2: Krause, L., Herbst-Irmer, R., Sheldrick G.M. & Stalke D.,
 J. Appl. Cryst. 48 (2015) 3-10
;
_exptl_crystal_colour orange
_exptl_crystal_density_diffrn 1.488
_exptl_crystal_description plate
_exptl_crystal_F_000 1816
_exptl_crystal_size_max 0.215
_exptl_crystal_size_mid 0.139
_exptl_crystal_size_min 0.055
_refine_diff_density_max 0.966
_refine_diff_density_min -0.730
_refine_diff_density_rms 0.075
_refine_ls_extinction_method none
_refine_ls_goodness_of_fit_ref 1.100
_refine_ls_hydrogen_treatment constr
_refine_ls_matrix_type full
_refine_ls_number_parameters 487
_refine_ls_number_reflns 8711
_refine_ls_number_restraints 0
_refine_ls_restrained_S_all 1.100
_refine_ls_R_factor_all 0.0545
_refine_ls_R_factor_gt 0.0443
_refine_ls_shift/su_max 0.001
_refine_ls_shift/su_mean 0.000
_refine_ls_structure_factor_coef Fsqd
_refine_ls_weighting_details 'w=1/[\s^2^(Fo^2^)+(0.0395P)^2^+5.8167P] where P=(Fo^2^+2Fc^2^)/3'
_refine_ls_weighting_scheme calc
_refine_ls_wR_factor_gt 0.0960
_refine_ls_wR_factor_ref 0.1003
_reflns_Friedel_coverage 0.000
_reflns_number_gt 7520
_reflns_number_total 8711
_reflns_threshold_expression 'I > 2\s(I)'
_cod_data_source_file d6ra00337k2.cif
_cod_data_source_block shelx
_cod_original_sg_symbol_H-M 'P 21/c'
_cod_database_code 7251796
_shelx_shelxl_version_number 2019/3
_shelx_space_group_comment
;
The symmetry employed for this shelxl refinement is uniquely defined
by the following loop, which should always be used as a source of
symmetry information in preference to the above space-group names.
They are only intended as comments.
;
_shelx_estimated_absorpt_t_min 0.825
_shelx_estimated_absorpt_t_max 0.951

loop_
_space_group_symop_operation_xyz
'x, y, z'
'-x, y+1/2, -z+1/2'
'-x, -y, -z'
'x, -y-1/2, z-1/2'

loop_
_atom_site_label
_atom_site_type_symbol
_atom_site_fract_x
_atom_site_fract_y
_atom_site_fract_z
_atom_site_U_iso_or_equiv
_atom_site_adp_type
_atom_site_occupancy
_atom_site_site_symmetry_order
_atom_site_calc_flag
_atom_site_refinement_flags_posn
_atom_site_refinement_flags_adp
_atom_site_refinement_flags_occupancy
_atom_site_disorder_assembly
_atom_site_disorder_group
C1 C 0.5058(2) 0.59383(12) 0.56917(13) 0.0172(5) Uani 1 1 d . . . . .
H1 H 0.490429 0.561199 0.533932 0.021 Uiso 1 1 calc R U . . .
C2 C 0.6309(3) 0.61527(12) 0.57937(14) 0.0186(5) Uani 1 1 d . . . . .
H2 H 0.698760 0.596992 0.551912 0.022 Uiso 1 1 calc R U . . .
C3 C 0.6577(2) 0.66369(12) 0.62992(13) 0.0166(5) Uani 1 1 d . . . . .
C4 C 0.5526(3) 0.68734(12) 0.66787(15) 0.0209(5) Uani 1 1 d . . . . .
H4 H 0.565226 0.720329 0.703000 0.025 Uiso 1 1 calc R U . . .
C5 C 0.4302(3) 0.66346(13) 0.65514(15) 0.0209(5) Uani 1 1 d . . . . .
H5 H 0.360674 0.680878 0.682023 0.025 Uiso 1 1 calc R U . . .
C6 C 0.7923(2) 0.69089(12) 0.63762(14) 0.0196(5) Uani 1 1 d . . . . .
H6A H 0.798980 0.727975 0.604215 0.024 Uiso 1 1 calc R U . . .
H6B H 0.854014 0.658219 0.620530 0.024 Uiso 1 1 calc R U . . .
C7 C 0.8353(2) 0.71245(12) 0.71447(14) 0.0178(5) Uani 1 1 d . . . . .
H7A H 0.760983 0.732639 0.738860 0.021 Uiso 1 1 calc R U . . .
H7B H 0.903021 0.745426 0.709440 0.021 Uiso 1 1 calc R U . . .
C8 C 0.8879(3) 0.65870(12) 0.76424(16) 0.0230(6) Uani 1 1 d . . . . .
H8A H 0.965525 0.640224 0.741459 0.028 Uiso 1 1 calc R U . . .
H8B H 0.914678 0.677420 0.811888 0.028 Uiso 1 1 calc R U . . .
C9 C 0.7037(3) 0.50192(12) 0.75126(14) 0.0190(5) Uani 1 1 d . . . . .
H9 H 0.706616 0.463983 0.722770 0.023 Uiso 1 1 calc R U . . .
C10 C 0.7944(3) 0.54873(13) 0.73851(15) 0.0220(5) Uani 1 1 d . . . . .
H10 H 0.858453 0.542102 0.702575 0.026 Uiso 1 1 calc R U . . .
C11 C 0.7925(2) 0.60568(12) 0.77805(15) 0.0193(5) Uani 1 1 d . . . . .
C12 C 0.6972(3) 0.61092(12) 0.83073(14) 0.0205(5) Uani 1 1 d . . . . .
H12 H 0.691797 0.648486 0.859730 0.025 Uiso 1 1 calc R U . . .
C13 C 0.6105(3) 0.56191(12) 0.84104(14) 0.0186(5) Uani 1 1 d . . . . .
H13 H 0.546885 0.566895 0.877563 0.022 Uiso 1 1 calc R U . . .
C14 C 0.2992(2) 0.51872(11) 0.73991(13) 0.0135(5) Uani 1 1 d . . . . .
C15 C 0.3540(2) 0.47540(11) 0.68290(12) 0.0127(4) Uani 1 1 d . . . . .
C16 C 0.4978(2) 0.38928(11) 0.65803(12) 0.0142(5) Uani 1 1 d . . . . .
H16A H 0.589629 0.383339 0.671849 0.017 Uiso 1 1 calc R U . . .
H16B H 0.494222 0.406565 0.607540 0.017 Uiso 1 1 calc R U . . .
C17 C 0.4296(3) 0.32425(12) 0.65927(14) 0.0193(5) Uani 1 1 d . . . . .
H17A H 0.426632 0.307974 0.710170 0.023 Uiso 1 1 calc R U . . .
H17B H 0.339896 0.328862 0.640722 0.023 Uiso 1 1 calc R U . . .
C18 C 0.5025(3) 0.27761(11) 0.61148(14) 0.0184(5) Uani 1 1 d . . . . .
C19 C 0.4533(3) 0.25887(13) 0.54370(15) 0.0255(6) Uani 1 1 d . . . . .
H19 H 0.369510 0.272235 0.528670 0.031 Uiso 1 1 calc R U . . .
C20 C 0.5260(4) 0.22066(14) 0.49771(16) 0.0329(7) Uani 1 1 d . . . . .
H20 H 0.491406 0.207876 0.451526 0.040 Uiso 1 1 calc R U . . .
C21 C 0.6486(3) 0.20107(14) 0.51871(18) 0.0349(7) Uani 1 1 d . . . . .
H21 H 0.698438 0.175334 0.486875 0.042 Uiso 1 1 calc R U . . .
C22 C 0.6979(3) 0.21919(14) 0.58618(19) 0.0345(7) Uani 1 1 d . . . . .
H22 H 0.781857 0.205823 0.601000 0.041 Uiso 1 1 calc R U . . .
C23 C 0.6248(3) 0.25697(14) 0.63249(16) 0.0279(6) Uani 1 1 d . . . . .
H23 H 0.659001 0.268849 0.679115 0.033 Uiso 1 1 calc R U . . .
C24 C 0.2864(2) 0.54440(11) 0.86707(13) 0.0148(5) Uani 1 1 d . . . . .
H24A H 0.265770 0.588071 0.849723 0.018 Uiso 1 1 calc R U . . .
H24B H 0.351806 0.547957 0.906891 0.018 Uiso 1 1 calc R U . . .
C25 C 0.1643(3) 0.51342(13) 0.89720(14) 0.0213(5) Uani 1 1 d . . . . .
H25A H 0.097361 0.511025 0.858107 0.026 Uiso 1 1 calc R U . . .
H25B H 0.183831 0.469437 0.913893 0.026 Uiso 1 1 calc R U . . .
C26 C 0.1153(2) 0.55243(12) 0.96042(13) 0.0160(5) Uani 1 1 d . . . . .
C27 C 0.1601(2) 0.54135(13) 1.03170(14) 0.0193(5) Uani 1 1 d . . . . .
H27 H 0.219319 0.507590 1.040965 0.023 Uiso 1 1 calc R U . . .
C28 C 0.1190(3) 0.57917(13) 1.08908(14) 0.0226(6) Uani 1 1 d . . . . .
H28 H 0.149910 0.571037 1.137442 0.027 Uiso 1 1 calc R U . . .
C29 C 0.0331(3) 0.62880(13) 1.07651(15) 0.0250(6) Uani 1 1 d . . . . .
H29 H 0.005790 0.654933 1.115928 0.030 Uiso 1 1 calc R U . . .
C30 C -0.0125(3) 0.63999(14) 1.00606(17) 0.0284(6) Uani 1 1 d . . . . .
H30 H -0.071865 0.673718 0.996980 0.034 Uiso 1 1 calc R U . . .
C31 C 0.0285(3) 0.60196(13) 0.94876(15) 0.0241(6) Uani 1 1 d . . . . .
H31 H -0.003402 0.609953 0.900571 0.029 Uiso 1 1 calc R U . . .
C32 C 0.0528(3) 0.55467(12) 0.57431(13) 0.0172(5) Uani 1 1 d . . . . .
C33 C 0.1531(2) 0.66551(13) 0.58662(14) 0.0205(5) Uani 1 1 d . . . . .
C34 C 0.2329(2) 0.58461(13) 0.48847(14) 0.0194(5) Uani 1 1 d . . . . .
C35 C 0.5888(2) 0.37107(12) 0.81883(13) 0.0160(5) Uani 1 1 d . . . . .
C36 C 0.4853(2) 0.43865(11) 0.91763(13) 0.0162(5) Uani 1 1 d . . . . .
C37 C 0.3444(3) 0.37889(11) 0.83215(13) 0.0167(5) Uani 1 1 d . . . . .
C38 C -0.0357(3) 0.62600(18) 0.3455(2) 0.0406(8) Uani 1 1 d . . . . .
H38A H -0.120010 0.618415 0.320924 0.049 Uiso 1 1 calc R U . . .
H38B H -0.006900 0.585259 0.367903 0.049 Uiso 1 1 calc R U . . .
N1 N 0.4046(2) 0.61669(10) 0.60645(11) 0.0156(4) Uani 1 1 d . . . . .
N2 N 0.6115(2) 0.50731(9) 0.80199(11) 0.0136(4) Uani 1 1 d . . . . .
N3 N 0.4398(2) 0.43551(9) 0.70794(10) 0.0130(4) Uani 1 1 d . . . . .
N4 N 0.34007(19) 0.50732(9) 0.80642(10) 0.0124(4) Uani 1 1 d . . . . .
O1 O -0.05158(18) 0.53710(10) 0.56681(10) 0.0248(4) Uani 1 1 d . . . . .
O2 O 0.1103(2) 0.71584(9) 0.58710(12) 0.0305(5) Uani 1 1 d . . . . .
O3 O 0.2388(2) 0.58320(11) 0.42574(10) 0.0299(5) Uani 1 1 d . . . . .
O4 O 0.65726(19) 0.32799(9) 0.81984(10) 0.0218(4) Uani 1 1 d . . . . .
O5 O 0.4876(2) 0.43485(9) 0.98033(10) 0.0255(4) Uani 1 1 d . . . . .
O6 O 0.2632(2) 0.34312(9) 0.84290(11) 0.0289(5) Uani 1 1 d . . . . .
S1 S 0.29567(6) 0.47898(3) 0.59383(3) 0.01608(13) Uani 1 1 d . . . . .
S2 S 0.18862(6) 0.57627(3) 0.71493(3) 0.01720(13) Uani 1 1 d . . . . .
Mn1 Mn 0.21405(4) 0.58399(2) 0.58703(2) 0.01362(9) Uani 1 1 d . . . . .
Mn2 Mn 0.47178(4) 0.43584(2) 0.81849(2) 0.01161(9) Uani 1 1 d . . . . .
Cl1 Cl 0.07784(8) 0.65068(5) 0.27979(4) 0.0426(2) Uani 1 1 d . . . . .
Cl2 Cl -0.05430(9) 0.68365(5) 0.41471(5) 0.0520(2) Uani 1 1 d . . . . .

loop_
_atom_site_aniso_label
_atom_site_aniso_U_11
_atom_site_aniso_U_22
_atom_site_aniso_U_33
_atom_site_aniso_U_23
_atom_site_aniso_U_13
_atom_site_aniso_U_12
C1 0.0192(13) 0.0156(12) 0.0168(11) -0.0035(9) 0.0004(9) 0.0019(10)
C2 0.0191(13) 0.0173(12) 0.0194(12) -0.0006(10) 0.0042(10) 0.0027(10)
C3 0.0160(12) 0.0147(12) 0.0190(12) 0.0030(9) 0.0004(9) 0.0000(10)
C4 0.0204(13) 0.0172(12) 0.0252(13) -0.0079(10) 0.0000(10) 0.0002(10)
C5 0.0173(13) 0.0202(13) 0.0252(13) -0.0069(10) 0.0027(10) 0.0036(10)
C6 0.0171(13) 0.0172(12) 0.0246(13) -0.0021(10) 0.0024(10) -0.0022(10)
C7 0.0156(12) 0.0123(11) 0.0256(13) 0.0028(10) -0.0002(10) -0.0021(9)
C8 0.0144(13) 0.0157(12) 0.0389(16) 0.0069(11) -0.0013(11) -0.0017(10)
C9 0.0217(13) 0.0146(12) 0.0207(12) -0.0006(9) 0.0041(10) 0.0012(10)
C10 0.0178(13) 0.0202(13) 0.0282(14) 0.0042(11) 0.0071(11) 0.0021(10)
C11 0.0122(12) 0.0154(12) 0.0300(14) 0.0076(10) -0.0043(10) 0.0021(9)
C12 0.0216(14) 0.0153(12) 0.0247(13) -0.0024(10) 0.0002(10) -0.0007(10)
C13 0.0200(13) 0.0165(12) 0.0192(12) -0.0016(9) 0.0023(10) 0.0000(10)
C14 0.0149(12) 0.0104(11) 0.0153(11) -0.0021(9) 0.0024(9) -0.0001(9)
C15 0.0156(12) 0.0109(11) 0.0118(10) -0.0011(8) 0.0027(9) -0.0023(9)
C16 0.0189(12) 0.0130(11) 0.0107(10) -0.0008(8) 0.0040(9) 0.0022(9)
C17 0.0240(14) 0.0158(12) 0.0183(12) -0.0016(10) 0.0031(10) -0.0002(10)
C18 0.0259(14) 0.0107(11) 0.0186(12) -0.0006(9) 0.0038(10) -0.0006(10)
C19 0.0373(17) 0.0163(13) 0.0228(13) -0.0004(10) -0.0016(12) 0.0025(12)
C20 0.059(2) 0.0201(14) 0.0196(13) -0.0050(11) 0.0028(13) 0.0051(14)
C21 0.051(2) 0.0188(14) 0.0354(16) -0.0062(12) 0.0191(15) 0.0082(14)
C22 0.0330(17) 0.0199(14) 0.051(2) -0.0059(13) 0.0051(14) 0.0087(12)
C23 0.0331(16) 0.0208(14) 0.0298(15) -0.0068(11) -0.0013(12) 0.0046(12)
C24 0.0170(12) 0.0139(11) 0.0135(11) -0.0034(9) 0.0036(9) -0.0012(9)
C25 0.0225(14) 0.0214(13) 0.0204(12) -0.0060(10) 0.0063(10) -0.0055(11)
C26 0.0155(12) 0.0168(12) 0.0158(11) -0.0022(9) 0.0054(9) -0.0060(9)
C27 0.0160(13) 0.0193(13) 0.0225(13) 0.0020(10) 0.0026(10) -0.0014(10)
C28 0.0244(14) 0.0286(14) 0.0148(12) -0.0007(10) 0.0009(10) -0.0076(11)
C29 0.0286(15) 0.0229(14) 0.0238(13) -0.0071(11) 0.0131(11) -0.0060(11)
C30 0.0288(16) 0.0221(14) 0.0347(15) 0.0020(12) 0.0080(12) 0.0089(12)
C31 0.0256(15) 0.0274(14) 0.0192(12) 0.0046(11) -0.0010(11) 0.0021(11)
C32 0.0215(14) 0.0165(12) 0.0136(11) -0.0005(9) 0.0024(9) 0.0037(10)
C33 0.0144(12) 0.0237(14) 0.0236(13) 0.0013(10) 0.0005(10) -0.0023(10)
C34 0.0136(12) 0.0220(13) 0.0225(13) 0.0024(10) 0.0000(10) -0.0011(10)
C35 0.0214(13) 0.0152(12) 0.0116(11) 0.0020(9) -0.0001(9) -0.0039(10)
C36 0.0213(13) 0.0112(11) 0.0163(12) -0.0015(9) 0.0031(9) -0.0010(9)
C37 0.0236(13) 0.0128(11) 0.0137(11) -0.0035(9) 0.0030(10) 0.0005(10)
C38 0.0280(17) 0.044(2) 0.050(2) -0.0046(16) 0.0060(15) -0.0034(15)
N1 0.0144(10) 0.0144(10) 0.0180(10) -0.0011(8) -0.0005(8) 0.0023(8)
N2 0.0143(10) 0.0126(10) 0.0138(9) 0.0030(7) -0.0001(8) 0.0004(8)
N3 0.0161(10) 0.0118(9) 0.0112(9) -0.0002(7) 0.0034(7) 0.0000(8)
N4 0.0141(10) 0.0110(9) 0.0122(9) -0.0015(7) 0.0033(7) -0.0007(8)
O1 0.0182(10) 0.0297(11) 0.0265(10) -0.0073(8) 0.0042(8) -0.0044(8)
O2 0.0276(11) 0.0161(10) 0.0476(13) 0.0027(9) 0.0008(9) 0.0059(8)
O3 0.0287(11) 0.0442(13) 0.0169(9) 0.0052(9) 0.0029(8) -0.0038(9)
O4 0.0259(10) 0.0176(9) 0.0220(9) 0.0022(7) -0.0001(8) 0.0059(8)
O5 0.0438(12) 0.0197(9) 0.0130(9) -0.0002(7) -0.0006(8) -0.0005(9)
O6 0.0310(11) 0.0202(10) 0.0358(11) -0.0079(8) 0.0129(9) -0.0107(9)
S1 0.0214(3) 0.0148(3) 0.0121(3) -0.0017(2) -0.0007(2) 0.0032(2)
S2 0.0193(3) 0.0179(3) 0.0144(3) -0.0015(2) 0.0008(2) 0.0076(2)
Mn1 0.01390(18) 0.01355(18) 0.01341(17) -0.00006(13) -0.00023(13) 0.00131(14)
Mn2 0.01614(19) 0.00894(17) 0.00980(16) 0.00030(12) 0.00184(13) -0.00042(14)
Cl1 0.0399(5) 0.0551(5) 0.0328(4) 0.0079(4) 0.0023(3) 0.0078(4)
Cl2 0.0440(5) 0.0682(6) 0.0438(5) -0.0185(4) 0.0022(4) 0.0039(5)

loop_
_atom_type_symbol
_atom_type_description
_atom_type_scat_dispersion_real
_atom_type_scat_dispersion_imag
_atom_type_scat_source
C C 0.0033 0.0016 'International Tables Vol C Tables 4.2.6.8 and 6.1.1.4'
H H 0.0000 0.0000 'International Tables Vol C Tables 4.2.6.8 and 6.1.1.4'
N N 0.0061 0.0033 'International Tables Vol C Tables 4.2.6.8 and 6.1.1.4'
O O 0.0106 0.0060 'International Tables Vol C Tables 4.2.6.8 and 6.1.1.4'
S S 0.1246 0.1234 'International Tables Vol C Tables 4.2.6.8 and 6.1.1.4'
Mn Mn 0.3368 0.7283 'International Tables Vol C Tables 4.2.6.8 and 6.1.1.4'
Cl Cl 0.1484 0.1585 'International Tables Vol C Tables 4.2.6.8 and 6.1.1.4'

loop_
_geom_angle_atom_site_label_1
_geom_angle_atom_site_label_2
_geom_angle_atom_site_label_3
_geom_angle
_geom_angle_site_symmetry_1
_geom_angle_site_symmetry_3
_geom_angle_publ_flag
N1 C1 C2 123.6(2) . . ?
N1 C1 H1 118.2 . . ?
C2 C1 H1 118.2 . . ?
C1 C2 C3 120.2(2) . . ?
C1 C2 H2 119.9 . . ?
C3 C2 H2 119.9 . . ?
C4 C3 C2 116.0(2) . . ?
C4 C3 C6 123.2(2) . . ?
C2 C3 C6 120.7(2) . . ?
C5 C4 C3 120.8(2) . . ?
C5 C4 H4 119.6 . . ?
C3 C4 H4 119.6 . . ?
N1 C5 C4 123.1(2) . . ?
N1 C5 H5 118.4 . . ?
C4 C5 H5 118.4 . . ?
C3 C6 C7 116.9(2) . . ?
C3 C6 H6A 108.1 . . ?
C7 C6 H6A 108.1 . . ?
C3 C6 H6B 108.1 . . ?
C7 C6 H6B 108.1 . . ?
H6A C6 H6B 107.3 . . ?
C6 C7 C8 114.8(2) . . ?
C6 C7 H7A 108.6 . . ?
C8 C7 H7A 108.6 . . ?
C6 C7 H7B 108.6 . . ?
C8 C7 H7B 108.6 . . ?
H7A C7 H7B 107.5 . . ?
C11 C8 C7 114.1(2) . . ?
C11 C8 H8A 108.7 . . ?
C7 C8 H8A 108.7 . . ?
C11 C8 H8B 108.7 . . ?
C7 C8 H8B 108.7 . . ?
H8A C8 H8B 107.6 . . ?
N2 C9 C10 123.3(2) . . ?
N2 C9 H9 118.3 . . ?
C10 C9 H9 118.3 . . ?
C9 C10 C11 120.4(2) . . ?
C9 C10 H10 119.8 . . ?
C11 C10 H10 119.8 . . ?
C12 C11 C10 116.1(2) . . ?
C12 C11 C8 122.0(2) . . ?
C10 C11 C8 121.9(2) . . ?
C13 C12 C11 120.4(2) . . ?
C13 C12 H12 119.8 . . ?
C11 C12 H12 119.8 . . ?
N2 C13 C12 123.4(2) . . ?
N2 C13 H13 118.3 . . ?
C12 C13 H13 118.3 . . ?
N4 C14 C15 114.5(2) . . ?
N4 C14 S2 125.62(18) . . ?
C15 C14 S2 119.85(17) . . ?
N3 C15 C14 114.2(2) . . ?
N3 C15 S1 126.02(18) . . ?
C14 C15 S1 119.71(17) . . ?
N3 C16 C17 112.6(2) . . ?
N3 C16 H16A 109.1 . . ?
C17 C16 H16A 109.1 . . ?
N3 C16 H16B 109.1 . . ?
C17 C16 H16B 109.1 . . ?
H16A C16 H16B 107.8 . . ?
C18 C17 C16 109.2(2) . . ?
C18 C17 H17A 109.8 . . ?
C16 C17 H17A 109.8 . . ?
C18 C17 H17B 109.8 . . ?
C16 C17 H17B 109.8 . . ?
H17A C17 H17B 108.3 . . ?
C19 C18 C23 118.7(2) . . ?
C19 C18 C17 120.9(2) . . ?
C23 C18 C17 120.1(2) . . ?
C18 C19 C20 120.3(3) . . ?
C18 C19 H19 119.8 . . ?
C20 C19 H19 119.8 . . ?
C21 C20 C19 120.5(3) . . ?
C21 C20 H20 119.8 . . ?
C19 C20 H20 119.8 . . ?
C22 C21 C20 119.5(3) . . ?
C22 C21 H21 120.2 . . ?
C20 C21 H21 120.2 . . ?
C21 C22 C23 120.0(3) . . ?
C21 C22 H22 120.0 . . ?
C23 C22 H22 120.0 . . ?
C18 C23 C22 120.8(3) . . ?
C18 C23 H23 119.6 . . ?
C22 C23 H23 119.6 . . ?
N4 C24 C25 111.75(19) . . ?
N4 C24 H24A 109.3 . . ?
C25 C24 H24A 109.3 . . ?
N4 C24 H24B 109.3 . . ?
C25 C24 H24B 109.3 . . ?
H24A C24 H24B 107.9 . . ?
C26 C25 C24 109.5(2) . . ?
C26 C25 H25A 109.8 . . ?
C24 C25 H25A 109.8 . . ?
C26 C25 H25B 109.8 . . ?
C24 C25 H25B 109.8 . . ?
H25A C25 H25B 108.2 . . ?
C31 C26 C27 118.3(2) . . ?
C31 C26 C25 120.8(2) . . ?
C27 C26 C25 120.8(2) . . ?
C28 C27 C26 120.5(2) . . ?
C28 C27 H27 119.7 . . ?
C26 C27 H27 119.7 . . ?
C27 C28 C29 120.5(2) . . ?
C27 C28 H28 119.8 . . ?
C29 C28 H28 119.8 . . ?
C30 C29 C28 119.4(2) . . ?
C30 C29 H29 120.3 . . ?
C28 C29 H29 120.3 . . ?
C29 C30 C31 119.9(3) . . ?
C29 C30 H30 120.0 . . ?
C31 C30 H30 120.0 . . ?
C30 C31 C26 121.2(3) . . ?
C30 C31 H31 119.4 . . ?
C26 C31 H31 119.4 . . ?
O1 C32 Mn1 178.5(2) . . ?
O2 C33 Mn1 177.4(2) . . ?
O3 C34 Mn1 176.3(2) . . ?
O4 C35 Mn2 176.3(2) . . ?
O5 C36 Mn2 173.3(2) . . ?
O6 C37 Mn2 178.1(2) . . ?
Cl2 C38 Cl1 111.5(2) . . ?
Cl2 C38 H38A 109.3 . . ?
Cl1 C38 H38A 109.3 . . ?
Cl2 C38 H38B 109.3 . . ?
Cl1 C38 H38B 109.3 . . ?
H38A C38 H38B 108.0 . . ?
C5 N1 C1 116.4(2) . . ?
C5 N1 Mn1 121.38(17) . . ?
C1 N1 Mn1 122.19(17) . . ?
C9 N2 C13 116.5(2) . . ?
C9 N2 Mn2 122.39(17) . . ?
C13 N2 Mn2 121.13(17) . . ?
C15 N3 C16 119.45(19) . . ?
C15 N3 Mn2 116.56(16) . . ?
C16 N3 Mn2 123.69(15) . . ?
C14 N4 C24 118.9(2) . . ?
C14 N4 Mn2 116.41(16) . . ?
C24 N4 Mn2 124.61(15) . . ?
C15 S1 Mn1 102.16(8) . . ?
C14 S2 Mn1 103.13(8) . . ?
C32 Mn1 C34 89.27(11) . . ?
C32 Mn1 C33 89.85(11) . . ?
C34 Mn1 C33 91.81(12) . . ?
C32 Mn1 N1 177.57(10) . . ?
C34 Mn1 N1 92.90(10) . . ?
C33 Mn1 N1 91.19(10) . . ?
C32 Mn1 S2 89.31(8) . . ?
C34 Mn1 S2 176.46(9) . . ?
C33 Mn1 S2 91.42(9) . . ?
N1 Mn1 S2 88.47(6) . . ?
C32 Mn1 S1 91.21(8) . . ?
C34 Mn1 S1 90.88(9) . . ?
C33 Mn1 S1 177.13(9) . . ?
N1 Mn1 S1 87.65(6) . . ?
S2 Mn1 S1 85.92(2) . . ?
C37 Mn2 C36 86.00(11) . . ?
C37 Mn2 C35 89.79(11) . . ?
C36 Mn2 C35 88.76(11) . . ?
C37 Mn2 N4 90.55(10) . . ?
C36 Mn2 N4 97.27(10) . . ?
C35 Mn2 N4 173.97(9) . . ?
C37 Mn2 N3 91.42(10) . . ?
C36 Mn2 N3 174.80(10) . . ?
C35 Mn2 N3 95.76(9) . . ?
N4 Mn2 N3 78.21(8) . . ?
C37 Mn2 N2 176.20(10) . . ?
C36 Mn2 N2 94.34(10) . . ?
C35 Mn2 N2 94.00(10) . . ?
N4 Mn2 N2 85.65(8) . . ?
N3 Mn2 N2 87.94(8) . . ?

loop_
_geom_bond_atom_site_label_1
_geom_bond_atom_site_label_2
_geom_bond_distance
_geom_bond_site_symmetry_2
_geom_bond_publ_flag
C1 N1 1.346(3) . ?
C1 C2 1.383(4) . ?
C1 H1 0.9500 . ?
C2 C3 1.396(4) . ?
C2 H2 0.9500 . ?
C3 C4 1.390(4) . ?
C3 C6 1.513(3) . ?
C4 C5 1.382(4) . ?
C4 H4 0.9500 . ?
C5 N1 1.346(3) . ?
C5 H5 0.9500 . ?
C6 C7 1.533(4) . ?
C6 H6A 0.9900 . ?
C6 H6B 0.9900 . ?
C7 C8 1.541(3) . ?
C7 H7A 0.9900 . ?
C7 H7B 0.9900 . ?
C8 C11 1.510(4) . ?
C8 H8A 0.9900 . ?
C8 H8B 0.9900 . ?
C9 N2 1.345(3) . ?
C9 C10 1.380(4) . ?
C9 H9 0.9500 . ?
C10 C11 1.394(4) . ?
C10 H10 0.9500 . ?
C11 C12 1.393(4) . ?
C12 C13 1.378(4) . ?
C12 H12 0.9500 . ?
C13 N2 1.347(3) . ?
C13 H13 0.9500 . ?
C14 N4 1.302(3) . ?
C14 C15 1.498(3) . ?
C14 S2 1.721(2) . ?
C15 N3 1.299(3) . ?
C15 S1 1.728(2) . ?
C16 N3 1.464(3) . ?
C16 C17 1.535(3) . ?
C16 H16A 0.9900 . ?
C16 H16B 0.9900 . ?
C17 C18 1.518(3) . ?
C17 H17A 0.9900 . ?
C17 H17B 0.9900 . ?
C18 C19 1.388(4) . ?
C18 C23 1.389(4) . ?
C19 C20 1.389(4) . ?
C19 H19 0.9500 . ?
C20 C21 1.385(5) . ?
C20 H20 0.9500 . ?
C21 C22 1.380(5) . ?
C21 H21 0.9500 . ?
C22 C23 1.390(4) . ?
C22 H22 0.9500 . ?
C23 H23 0.9500 . ?
C24 N4 1.467(3) . ?
C24 C25 1.531(3) . ?
C24 H24A 0.9900 . ?
C24 H24B 0.9900 . ?
C25 C26 1.507(3) . ?
C25 H25A 0.9900 . ?
C25 H25B 0.9900 . ?
C26 C31 1.388(4) . ?
C26 C27 1.394(3) . ?
C27 C28 1.385(4) . ?
C27 H27 0.9500 . ?
C28 C29 1.386(4) . ?
C28 H28 0.9500 . ?
C29 C30 1.383(4) . ?
C29 H29 0.9500 . ?
C30 C31 1.386(4) . ?
C30 H30 0.9500 . ?
C31 H31 0.9500 . ?
C32 O1 1.150(3) . ?
C32 Mn1 1.793(3) . ?
C33 O2 1.144(3) . ?
C33 Mn1 1.820(3) . ?
C34 O3 1.147(3) . ?
C34 Mn1 1.811(3) . ?
C35 O4 1.148(3) . ?
C35 Mn2 1.820(3) . ?
C36 O5 1.147(3) . ?
C36 Mn2 1.813(2) . ?
C37 O6 1.146(3) . ?
C37 Mn2 1.799(3) . ?
C38 Cl2 1.759(4) . ?
C38 Cl1 1.770(4) . ?
C38 H38A 0.9900 . ?
C38 H38B 0.9900 . ?
N1 Mn1 2.117(2) . ?
N2 Mn2 2.107(2) . ?
N3 Mn2 2.0397(19) . ?
N4 Mn2 2.036(2) . ?
S1 Mn1 2.3586(7) . ?
S2 Mn1 2.3575(7) . ?

loop_
_geom_hbond_atom_site_label_D
_geom_hbond_atom_site_label_H
_geom_hbond_atom_site_label_A
_geom_hbond_distance_DH
_geom_hbond_distance_HA
_geom_hbond_distance_DA
_geom_hbond_angle_DHA
_geom_hbond_site_symmetry_A
_geom_hbond_publ_flag
C13 H13 O5 0.95 2.62 3.428(3) 142.9 3_667 yes
C16 H16A O3 0.99 2.63 3.201(3) 116.9 3_666 yes
C24 H24B O5 0.99 2.65 3.641(3) 174.6 3_667 yes

loop_
_geom_torsion_atom_site_label_1
_geom_torsion_atom_site_label_2
_geom_torsion_atom_site_label_3
_geom_torsion_atom_site_label_4
_geom_torsion
_geom_torsion_site_symmetry_1
_geom_torsion_site_symmetry_2
_geom_torsion_site_symmetry_3
_geom_torsion_site_symmetry_4
_geom_torsion_publ_flag
N1 C1 C2 C3 -0.8(4) . . . . ?
C1 C2 C3 C4 0.3(4) . . . . ?
C1 C2 C3 C6 -175.5(2) . . . . ?
C2 C3 C4 C5 0.0(4) . . . . ?
C6 C3 C4 C5 175.7(2) . . . . ?
C3 C4 C5 N1 0.2(4) . . . . ?
C4 C3 C6 C7 37.9(4) . . . . ?
C2 C3 C6 C7 -146.5(2) . . . . ?
C3 C6 C7 C8 83.5(3) . . . . ?
C6 C7 C8 C11 -59.7(3) . . . . ?
N2 C9 C10 C11 -1.2(4) . . . . ?
C9 C10 C11 C12 1.3(4) . . . . ?
C9 C10 C11 C8 -178.3(2) . . . . ?
C7 C8 C11 C12 -81.4(3) . . . . ?
C7 C8 C11 C10 98.3(3) . . . . ?
C10 C11 C12 C13 -0.7(4) . . . . ?
C8 C11 C12 C13 179.0(2) . . . . ?
C11 C12 C13 N2 -0.3(4) . . . . ?
N4 C14 C15 N3 -3.9(3) . . . . ?
S2 C14 C15 N3 177.68(18) . . . . ?
N4 C14 C15 S1 172.95(17) . . . . ?
S2 C14 C15 S1 -5.5(3) . . . . ?
N3 C16 C17 C18 -175.0(2) . . . . ?
C16 C17 C18 C19 -106.7(3) . . . . ?
C16 C17 C18 C23 68.1(3) . . . . ?
C23 C18 C19 C20 -0.6(4) . . . . ?
C17 C18 C19 C20 174.3(3) . . . . ?
C18 C19 C20 C21 -0.3(5) . . . . ?
C19 C20 C21 C22 0.7(5) . . . . ?
C20 C21 C22 C23 -0.2(5) . . . . ?
C19 C18 C23 C22 1.1(4) . . . . ?
C17 C18 C23 C22 -173.8(3) . . . . ?
C21 C22 C23 C18 -0.7(5) . . . . ?
N4 C24 C25 C26 178.6(2) . . . . ?
C24 C25 C26 C31 89.6(3) . . . . ?
C24 C25 C26 C27 -87.7(3) . . . . ?
C31 C26 C27 C28 -0.2(4) . . . . ?
C25 C26 C27 C28 177.1(2) . . . . ?
C26 C27 C28 C29 -0.3(4) . . . . ?
C27 C28 C29 C30 0.6(4) . . . . ?
C28 C29 C30 C31 -0.4(4) . . . . ?
C29 C30 C31 C26 -0.1(4) . . . . ?
C27 C26 C31 C30 0.4(4) . . . . ?
C25 C26 C31 C30 -176.9(3) . . . . ?
C4 C5 N1 C1 -0.6(4) . . . . ?
C4 C5 N1 Mn1 -178.1(2) . . . . ?
C2 C1 N1 C5 0.9(4) . . . . ?
C2 C1 N1 Mn1 178.42(19) . . . . ?
C10 C9 N2 C13 0.2(4) . . . . ?
C10 C9 N2 Mn2 178.6(2) . . . . ?
C12 C13 N2 C9 0.5(4) . . . . ?
C12 C13 N2 Mn2 -177.9(2) . . . . ?
C14 C15 N3 C16 178.2(2) . . . . ?
S1 C15 N3 C16 1.6(3) . . . . ?
C14 C15 N3 Mn2 4.2(3) . . . . ?
S1 C15 N3 Mn2 -172.41(13) . . . . ?
C17 C16 N3 C15 -95.2(3) . . . . ?
C17 C16 N3 Mn2 78.3(2) . . . . ?
C15 C14 N4 C24 -176.3(2) . . . . ?
S2 C14 N4 C24 2.1(3) . . . . ?
C15 C14 N4 Mn2 1.7(3) . . . . ?
S2 C14 N4 Mn2 -179.96(13) . . . . ?
C25 C24 N4 C14 88.1(3) . . . . ?
C25 C24 N4 Mn2 -89.7(2) . . . . ?
N3 C15 S1 Mn1 -158.9(2) . . . . ?
C14 C15 S1 Mn1 24.66(19) . . . . ?
N4 C14 S2 Mn1 164.7(2) . . . . ?
C15 C14 S2 Mn1 -17.0(2) . . . . ?
